data_1554353
loop_
_publ_author_name
'Mahoney, Janell K.'
'Regnier, Vianney'
'Romero, Erik A.'
'Molton, Florian'
'Royal, Guy'
'Jazzar, Rodolphe'
'Martin, David'
'Bertrand, Guy'

_publ_section_title
;
 The serendipitous discovery of a readily available redox-bistable
 molecule derived from cyclic(alkyl)(amino)carbenes
;
_journal_issue 13
_journal_name_full 'Organic Chemistry Frontiers'
_journal_page_first 2073
_journal_paper_doi 10.1039/C8QO00447A
_journal_volume 5
_journal_year 2018
_chemical_formula_moiety 'C45 H68 N2 O2, 2(B F4), C2 H3 N'
_chemical_formula_sum 'C47 H71 B2 F8 N3 O2'
_chemical_formula_weight 883.68
_space_group_crystal_system monoclinic
_space_group_IT_number 14
_space_group_name_Hall '-P 2yn'
_space_group_name_H-M_alt 'P 1 21/n 1'
_atom_sites_solution_hydrogens geom
_audit_creation_date 2018-01-30
_audit_creation_method
;
Olex2 1.2-beta
(compiled 2017.08.10 svn.r3458 for OlexSys, GUI svn.r5381)
;
_audit_update_record
;
2018-01-31 deposited with the CCDC.
2018-05-21 downloaded from the CCDC.
;
_cell_angle_alpha 90
_cell_angle_beta 111.6150(10)
_cell_angle_gamma 90
_cell_formula_units_Z 4
_cell_length_a 21.3381(5)
_cell_length_b 10.2919(3)
_cell_length_c 24.6126(6)
_cell_measurement_reflns_used 9314
_cell_measurement_temperature 100.0
_cell_measurement_theta_max 68.19
_cell_measurement_theta_min 2.35
_cell_volume 5025.1(2)
_computing_cell_refinement 'SAINT v8.34A (Bruker, 2013)'
_computing_data_collection 'APEX2 v2014.9-0 (Bruker, 2014)'
_computing_data_reduction 'SAINT v8.34A (Bruker, 2013)'
_computing_molecular_graphics 'Olex2 (Dolomanov et al., 2009)'
_computing_publication_material 'Olex2 (Dolomanov et al., 2009)'
_computing_structure_refinement 'XL (Sheldrick, 2008)'
_computing_structure_solution 'ShelXT (Sheldrick, 2008)'
_diffrn_ambient_temperature 100.0
_diffrn_detector 'Bruker APEX-II CCD'
_diffrn_detector_area_resol_mean 7.9
_diffrn_detector_type 'CCD Area Detector'
_diffrn_measured_fraction_theta_full 1.000
_diffrn_measured_fraction_theta_max 0.999
_diffrn_measurement_device 'Kappa Four-Circle Diffractometer'
_diffrn_measurement_device_type 'Bruker APEX II Ultra'
_diffrn_measurement_method '\w and \f scans'
_diffrn_radiation_monochromator 'Double Bounce Multilayer Mirrors'
_diffrn_radiation_probe x-ray
_diffrn_radiation_type CuK\a
_diffrn_radiation_wavelength 1.54178
_diffrn_reflns_av_R_equivalents 0.0548
_diffrn_reflns_av_unetI/netI 0.0328
_diffrn_reflns_Laue_measured_fraction_full 1.000
_diffrn_reflns_Laue_measured_fraction_max 0.999
_diffrn_reflns_limit_h_max 23
_diffrn_reflns_limit_h_min -25
_diffrn_reflns_limit_k_max 12
_diffrn_reflns_limit_k_min -12
_diffrn_reflns_limit_l_max 29
_diffrn_reflns_limit_l_min -29
_diffrn_reflns_number 58527
_diffrn_reflns_point_group_measured_fraction_full 1.000
_diffrn_reflns_point_group_measured_fraction_max 0.999
_diffrn_reflns_theta_full 67.679
_diffrn_reflns_theta_max 68.466
_diffrn_reflns_theta_min 2.349
_diffrn_source 'Micro Focus Rotating Anode'
_diffrn_source_type 'Bruker FR-591'
_diffrn_standards_number 0
_exptl_absorpt_coefficient_mu 0.753
_exptl_absorpt_correction_T_max 0.7531
_exptl_absorpt_correction_T_min 0.6604
_exptl_absorpt_correction_type multi-scan
_exptl_absorpt_process_details
'SADABS-2016/2 (Bruker,2016/2) was used for absorption correction. wR2(int) was 0.0717 before and 0.0624 after correction. The Ratio of minimum to maximum transmission is 0.8769. The \l/2 correction factor is Not present.'
_exptl_crystal_colour colourless
_exptl_crystal_colour_primary colourless
_exptl_crystal_density_diffrn 1.168
_exptl_crystal_description needle
_exptl_crystal_F_000 1888
_exptl_crystal_size_max 0.13
_exptl_crystal_size_mid 0.12
_exptl_crystal_size_min 0.05
_refine_diff_density_max 0.538
_refine_diff_density_min -0.409
_refine_diff_density_rms 0.046
_refine_ls_extinction_method none
_refine_ls_goodness_of_fit_ref 1.030
_refine_ls_hydrogen_treatment constr
_refine_ls_matrix_type full
_refine_ls_number_parameters 615
_refine_ls_number_reflns 9239
_refine_ls_number_restraints 60
_refine_ls_restrained_S_all 1.030
_refine_ls_R_factor_all 0.0641
_refine_ls_R_factor_gt 0.0515
_refine_ls_shift/su_max 0.001
_refine_ls_shift/su_mean 0.000
_refine_ls_structure_factor_coef Fsqd
_refine_ls_weighting_details 'w=1/[\s^2^(Fo^2^)+(0.0690P)^2^+3.6777P] where P=(Fo^2^+2Fc^2^)/3'
_refine_ls_weighting_scheme calc
_refine_ls_wR_factor_gt 0.1361
_refine_ls_wR_factor_ref 0.1447
_reflns_Friedel_coverage 0.000
_reflns_number_gt 7538
_reflns_number_total 9239
_reflns_threshold_expression 'I > 2\s(I)'
_cod_data_source_file c8qo00447a2.cif
_cod_data_source_block gb_jkm20b_0m_a_sq
_cod_depositor_comments
;
The following automatic conversions were performed:

data item '_diffrn_radiation_probe' value 'X-ray' was changed to
'x-ray' in accordance with the
/home/saulius/struct/COD-crude-data/automatic-downloads/DataCite-retrospective/RSC/depositions/lib/dictionaries/cif_core.dic
dictionary named 'cif_core.dic' version 2.4.2 last updated on
2011-04-26.

Automatic conversion script
Id: cif_fix_values 6909 2019-04-08 15:41:33Z antanas 
;
_cod_database_code 1554353
_shelx_shelxl_version_number 2016/6
_shelx_space_group_comment
;
The symmetry employed for this shelxl refinement is uniquely defined
by the following loop, which should always be used as a source of
symmetry information in preference to the above space-group names.
They are only intended as comments.
;
_shelx_estimated_absorpt_t_max 0.963
_shelx_estimated_absorpt_t_min 0.908
_olex2_refinement_description
;
1. Fixed Uiso
 At 1.2 times of:
  All C(H) groups, All C(H,H) groups
 At 1.5 times of:
  All C(H,H,H) groups
2. Rigid body (RIGU) restrains
 F5, B2, F7, F6, F8
 with sigma for 1-2 distances of 0.004 and sigma for 1-3 distances of 0.004
 F5A, B2, F7A, F8A, F6A
 with sigma for 1-2 distances of 0.004 and sigma for 1-3 distances of 0.004
3. Others
 Sof(F6A)=Sof(F5A)=Sof(F8A)=Sof(F7A)=1-FVAR(1)
 Sof(F5)=Sof(F8)=Sof(F6)=Sof(F7)=FVAR(1)
4.a Ternary CH refined with riding coordinates:
 C21(H21), C24(H24), C43(H43), C40(H40)
4.b Secondary CH2 refined with riding coordinates:
 C28(H28A,H28B), C9(H9A,H9B)
4.c Aromatic/amide H refined with riding coordinates:
 C19(H19), C17(H17), C18(H18), C36(H36), C38(H38), C37(H37)
4.d Idealised Me refined as rotating group:
 C6(H6A,H6B,H6C), C7(H7A,H7B,H7C), C23(H23A,H23B,H23C), C22(H22A,H22B,H22C),
 C26(H26A,H26B,H26C), C25(H25A,H25B,H25C), C44(H44A,H44B,H44C), C14(H14A,H14B,
 H14C), C33(H33A,H33B,H33C), C12(H12A,H12B,H12C), C41(H41A,H41B,H41C), C11(H11A,
 H11B,H11C), C30(H30A,H30B,H30C), C45(H45A,H45B,H45C), C13(H13A,H13B,H13C),
 C42(H42A,H42B,H42C), C32(H32A,H32B,H32C), C31(H31A,H31B,H31C), C50A(H50A,H50B,
 H50C)
;
_olex2_submission_special_instructions 'No special instructions were received'

loop_
_space_group_symop_operation_xyz
'x, y, z'
'-x+1/2, y+1/2, -z+1/2'
'-x, -y, -z'
'x-1/2, -y-1/2, z-1/2'

loop_
_atom_site_label
_atom_site_type_symbol
_atom_site_fract_x
_atom_site_fract_y
_atom_site_fract_z
_atom_site_U_iso_or_equiv
_atom_site_adp_type
_atom_site_occupancy
_atom_site_site_symmetry_order
_atom_site_calc_flag
_atom_site_refinement_flags_posn
_atom_site_refinement_flags_adp
_atom_site_refinement_flags_occupancy
_atom_site_disorder_assembly
_atom_site_disorder_group
O2 O 0.87018(6) 0.71292(13) 0.55016(6) 0.0259(3) Uani 1 1 d . . . . .
O1 O 0.77095(7) 0.89319(13) 0.47656(6) 0.0287(3) Uani 1 1 d . . . . .
F2 F 0.75727(9) 0.19317(14) 0.32933(6) 0.0540(4) Uani 1 1 d . . . . .
F1 F 0.84043(8) 0.33608(17) 0.37312(7) 0.0593(4) Uani 1 1 d . . . . .
N1 N 0.68252(7) 0.76243(14) 0.35298(6) 0.0183(3) Uani 1 1 d . . . . .
N2 N 0.82847(7) 0.55749(16) 0.64359(6) 0.0224(3) Uani 1 1 d . . . . .
F3 F 0.73513(9) 0.40714(16) 0.33249(9) 0.0742(5) Uani 1 1 d . . . . .
F4 F 0.76278(13) 0.28729(18) 0.41350(8) 0.0862(7) Uani 1 1 d . . . . .
F5 F 0.4267(3) 0.2530(7) 0.3178(2) 0.0611(14) Uani 0.650(17) 1 d . U P A 1
F8 F 0.3308(5) 0.2948(9) 0.3327(5) 0.067(2) Uani 0.650(17) 1 d . U P A 1
C15 C 0.61812(8) 0.77500(17) 0.36217(7) 0.0177(4) Uani 1 1 d . . . . .
F6 F 0.4155(2) 0.4345(5) 0.3521(3) 0.0545(12) Uani 0.650(17) 1 d . U P A 1
C3 C 0.75151(9) 0.67435(17) 0.50033(7) 0.0191(4) Uani 1 1 d . . . . .
C20 C 0.57639(9) 0.66497(18) 0.35585(7) 0.0192(4) Uani 1 1 d . . . . .
C21 C 0.59284(9) 0.52653(17) 0.34401(7) 0.0201(4) Uani 1 1 d . . . . .
H21 H 0.638950 0.524985 0.342326 0.024 Uiso 1 1 calc R . . . .
C16 C 0.60085(9) 0.89815(18) 0.37779(7) 0.0207(4) Uani 1 1 d . . . . .
C4 C 0.81711(9) 0.68566(17) 0.55432(8) 0.0201(4) Uani 1 1 d . . . . .
C5 C 0.82200(8) 0.66772(19) 0.61736(8) 0.0215(4) Uani 1 1 d . . . . .
C2 C 0.75482(9) 0.78442(18) 0.45916(8) 0.0206(4) Uani 1 1 d . . . . .
C6 C 0.75274(9) 0.53929(17) 0.47381(7) 0.0203(4) Uani 1 1 d . . . . .
H6A H 0.797436 0.523440 0.472468 0.030 Uiso 1 1 calc GR . . . .
H6B H 0.718710 0.535838 0.434111 0.030 Uiso 1 1 calc GR . . . .
H6C H 0.742860 0.472662 0.497957 0.030 Uiso 1 1 calc GR . . . .
C19 C 0.51630(9) 0.68288(19) 0.36541(8) 0.0244(4) Uani 1 1 d . . . . .
H19 H 0.486649 0.611252 0.360572 0.029 Uiso 1 1 calc R . . . .
C1 C 0.74115(9) 0.76451(17) 0.39424(8) 0.0201(4) Uani 1 1 d . . . . .
C24 C 0.64037(10) 1.02359(18) 0.38259(8) 0.0228(4) Uani 1 1 d . . . . .
H24 H 0.683842 1.002662 0.377867 0.027 Uiso 1 1 calc R . . . .
C17 C 0.54094(9) 0.90719(19) 0.38816(8) 0.0253(4) Uani 1 1 d . . . . .
H17 H 0.528766 0.988154 0.400004 0.030 Uiso 1 1 calc R . . . .
C39 C 0.76594(10) 0.3542(2) 0.60226(8) 0.0255(4) Uani 1 1 d . . . . .
C34 C 0.82482(9) 0.42996(19) 0.61512(7) 0.0214(4) Uani 1 1 d . . . . .
C35 C 0.88019(9) 0.3879(2) 0.60117(8) 0.0245(4) Uani 1 1 d . . . . .
C18 C 0.49891(10) 0.8016(2) 0.38166(9) 0.0270(4) Uani 1 1 d . . . . .
H18 H 0.458050 0.810707 0.388380 0.032 Uiso 1 1 calc R . . . .
C7 C 0.68878(9) 0.69898(19) 0.51529(8) 0.0228(4) Uani 1 1 d . . . . .
H7A H 0.691132 0.645693 0.548983 0.034 Uiso 1 1 calc GR . . . .
H7B H 0.648291 0.675947 0.481678 0.034 Uiso 1 1 calc GR . . . .
H7C H 0.686860 0.791021 0.524752 0.034 Uiso 1 1 calc GR . . . .
C27 C 0.83339(10) 0.7855(2) 0.65722(9) 0.0301(5) Uani 1 1 d . . . . .
C23 C 0.54225(10) 0.4720(2) 0.28635(8) 0.0274(4) Uani 1 1 d . . . . .
H23A H 0.497710 0.464761 0.289072 0.041 Uiso 1 1 calc GR . . . .
H23B H 0.557216 0.385965 0.279061 0.041 Uiso 1 1 calc GR . . . .
H23C H 0.539602 0.530544 0.254170 0.041 Uiso 1 1 calc GR . . . .
C10 C 0.68821(10) 0.76721(19) 0.29127(8) 0.0230(4) Uani 1 1 d . . . . .
C22 C 0.59213(10) 0.43716(18) 0.39405(8) 0.0247(4) Uani 1 1 d . . . . .
H22A H 0.613558 0.481848 0.431515 0.037 Uiso 1 1 calc GR . . . .
H22B H 0.616939 0.357136 0.393855 0.037 Uiso 1 1 calc GR . . . .
H22C H 0.545449 0.415693 0.388575 0.037 Uiso 1 1 calc GR . . . .
C36 C 0.87373(11) 0.2683(2) 0.57284(9) 0.0319(5) Uani 1 1 d . . . . .
H36 H 0.909774 0.238033 0.562293 0.038 Uiso 1 1 calc R . . . .
C26 C 0.60002(11) 1.11809(19) 0.33357(9) 0.0295(4) Uani 1 1 d . . . . .
H26A H 0.585086 1.072791 0.295913 0.044 Uiso 1 1 calc GR . . . .
H26B H 0.628704 1.191739 0.332599 0.044 Uiso 1 1 calc GR . . . .
H26C H 0.560644 1.149802 0.341047 0.044 Uiso 1 1 calc GR . . . .
C25 C 0.65615(10) 1.08964(19) 0.44208(8) 0.0276(4) Uani 1 1 d . . . . .
H25A H 0.614349 1.122927 0.444743 0.041 Uiso 1 1 calc GR . . . .
H25B H 0.687528 1.161772 0.446090 0.041 Uiso 1 1 calc GR . . . .
H25C H 0.676657 1.026396 0.473382 0.041 Uiso 1 1 calc GR . . . .
C43 C 0.70315(10) 0.3919(2) 0.61444(8) 0.0289(4) Uani 1 1 d . . . . .
H43 H 0.709592 0.480610 0.632201 0.035 Uiso 1 1 calc R . . . .
C40 C 0.94711(9) 0.4585(2) 0.61494(8) 0.0291(4) Uani 1 1 d . . . . .
H40 H 0.944349 0.545106 0.632334 0.035 Uiso 1 1 calc R . . . .
C8 C 0.79915(10) 0.7672(2) 0.37264(9) 0.0275(4) Uani 1 1 d . . . . .
C38 C 0.76432(11) 0.2352(2) 0.57475(9) 0.0325(5) Uani 1 1 d . . . . .
H38 H 0.725610 0.181609 0.566104 0.039 Uiso 1 1 calc R . . . .
C44 C 0.63965(10) 0.3915(2) 0.55831(8) 0.0311(5) Uani 1 1 d . . . . .
H44A H 0.647098 0.447023 0.528892 0.047 Uiso 1 1 calc GR . . . .
H44B H 0.601318 0.424792 0.566996 0.047 Uiso 1 1 calc GR . . . .
H44C H 0.630058 0.302629 0.543286 0.047 Uiso 1 1 calc GR . . . .
C29 C 0.85088(10) 0.5757(2) 0.71140(8) 0.0326(5) Uani 1 1 d . . . . .
C28 C 0.83580(11) 0.7205(2) 0.71404(9) 0.0355(5) Uani 1 1 d . . . . .
H28A H 0.871331 0.761346 0.747900 0.043 Uiso 1 1 calc R . . . .
H28B H 0.792023 0.731771 0.718800 0.043 Uiso 1 1 calc R . . . .
C14 C 0.85363(10) 0.6668(2) 0.40332(10) 0.0362(5) Uani 1 1 d . . . . .
H14A H 0.872331 0.684790 0.445375 0.054 Uiso 1 1 calc GR . . . .
H14B H 0.889618 0.671773 0.387619 0.054 Uiso 1 1 calc GR . . . .
H14C H 0.833832 0.579567 0.396626 0.054 Uiso 1 1 calc GR . . . .
C33 C 0.77655(11) 0.8857(2) 0.63457(10) 0.0358(5) Uani 1 1 d . . . . .
H33A H 0.773241 0.916219 0.595887 0.054 Uiso 1 1 calc GR . . . .
H33B H 0.786251 0.959440 0.661614 0.054 Uiso 1 1 calc GR . . . .
H33C H 0.733798 0.845568 0.631708 0.054 Uiso 1 1 calc GR . . . .
C12 C 0.64174(11) 0.6694(2) 0.24907(9) 0.0336(5) Uani 1 1 d . . . . .
H12A H 0.653272 0.581513 0.264957 0.050 Uiso 1 1 calc GR . . . .
H12B H 0.647150 0.675028 0.211289 0.050 Uiso 1 1 calc GR . . . .
H12C H 0.594869 0.688611 0.243785 0.050 Uiso 1 1 calc GR . . . .
C37 C 0.81686(12) 0.1929(2) 0.55971(10) 0.0373(5) Uani 1 1 d . . . . .
H37 H 0.813885 0.111926 0.540352 0.045 Uiso 1 1 calc R . . . .
C41 C 0.96397(11) 0.4793(2) 0.55999(10) 0.0349(5) Uani 1 1 d . . . . .
H41A H 0.971760 0.395035 0.545060 0.052 Uiso 1 1 calc GR . . . .
H41B H 1.004653 0.532840 0.569861 0.052 Uiso 1 1 calc GR . . . .
H41C H 0.926252 0.523420 0.530020 0.052 Uiso 1 1 calc GR . . . .
C9 C 0.76247(10) 0.7317(2) 0.30752(9) 0.0316(5) Uani 1 1 d . . . . .
H9A H 0.781977 0.780777 0.282936 0.038 Uiso 1 1 calc R . . . .
H9B H 0.767148 0.637650 0.301441 0.038 Uiso 1 1 calc R . . . .
N3 N 0.40084(13) -0.0052(3) 0.44167(12) 0.0628(6) Uani 1 1 d . . . . .
C11 C 0.66910(12) 0.9021(2) 0.26618(9) 0.0357(5) Uani 1 1 d . . . . .
H11A H 0.621663 0.918755 0.259694 0.054 Uiso 1 1 calc GR . . . .
H11B H 0.675786 0.908564 0.228951 0.054 Uiso 1 1 calc GR . . . .
H11C H 0.697489 0.966470 0.293635 0.054 Uiso 1 1 calc GR . . . .
C30 C 0.81211(12) 0.4898(3) 0.73775(9) 0.0409(6) Uani 1 1 d . . . . .
H30A H 0.764046 0.511293 0.720540 0.061 Uiso 1 1 calc GR . . . .
H30B H 0.828506 0.503686 0.780091 0.061 Uiso 1 1 calc GR . . . .
H30C H 0.818640 0.398537 0.729705 0.061 Uiso 1 1 calc GR . . . .
C45 C 0.69045(12) 0.2944(3) 0.65684(10) 0.0438(6) Uani 1 1 d . . . . .
H45A H 0.678196 0.209740 0.637596 0.066 Uiso 1 1 calc GR . . . .
H45B H 0.653613 0.326087 0.668062 0.066 Uiso 1 1 calc GR . . . .
H45C H 0.731458 0.285379 0.691814 0.066 Uiso 1 1 calc GR . . . .
C13 C 0.83119(12) 0.9030(2) 0.38242(11) 0.0415(5) Uani 1 1 d . . . . .
H13A H 0.796309 0.968330 0.364241 0.062 Uiso 1 1 calc GR . . . .
H13B H 0.865522 0.907267 0.364810 0.062 Uiso 1 1 calc GR . . . .
H13C H 0.852180 0.920188 0.424447 0.062 Uiso 1 1 calc GR . . . .
C42 C 1.00462(11) 0.3797(3) 0.65943(10) 0.0421(6) Uani 1 1 d . . . . .
H42A H 0.993523 0.361492 0.693932 0.063 Uiso 1 1 calc GR . . . .
H42B H 1.046557 0.429857 0.671077 0.063 Uiso 1 1 calc GR . . . .
H42C H 1.010358 0.297676 0.641589 0.063 Uiso 1 1 calc GR . . . .
C32 C 0.90061(12) 0.8524(3) 0.66338(11) 0.0457(6) Uani 1 1 d . . . . .
H32A H 0.937089 0.788162 0.675499 0.069 Uiso 1 1 calc GR . . . .
H32B H 0.910463 0.921321 0.692817 0.069 Uiso 1 1 calc GR . . . .
H32C H 0.896863 0.890008 0.625736 0.069 Uiso 1 1 calc GR . . . .
C51A C 0.43032(14) 0.0892(3) 0.44872(12) 0.0481(6) Uani 1 1 d . . . . .
C31 C 0.92532(11) 0.5402(3) 0.73836(9) 0.0464(7) Uani 1 1 d . . . . .
H31A H 0.931178 0.448591 0.730526 0.070 Uiso 1 1 calc GR . . . .
H31B H 0.941711 0.554661 0.780670 0.070 Uiso 1 1 calc GR . . . .
H31C H 0.950951 0.594646 0.721229 0.070 Uiso 1 1 calc GR . . . .
F7 F 0.3517(4) 0.3898(12) 0.2585(3) 0.129(3) Uani 0.650(17) 1 d . U P A 1
B1 B 0.77423(15) 0.3043(3) 0.36307(12) 0.0371(6) Uani 1 1 d . . . . .
C50A C 0.46785(15) 0.2106(3) 0.45853(14) 0.0588(7) Uani 1 1 d . . . . .
H50A H 0.472195 0.238741 0.422041 0.088 Uiso 1 1 calc GR . . . .
H50B H 0.512786 0.197621 0.488499 0.088 Uiso 1 1 calc GR . . . .
H50C H 0.443818 0.277326 0.471667 0.088 Uiso 1 1 calc GR . . . .
B2 B 0.37796(15) 0.3435(3) 0.31305(15) 0.0505(7) Uani 1 1 d . U . . .
F6A F 0.3966(8) 0.4752(14) 0.3202(11) 0.097(6) Uani 0.350(17) 1 d . U P A 2
F5A F 0.4191(7) 0.2386(13) 0.3136(7) 0.114(5) Uani 0.350(17) 1 d . U P A 2
F8A F 0.3381(11) 0.324(2) 0.3476(9) 0.082(4) Uani 0.350(17) 1 d . U P A 2
F7A F 0.3288(6) 0.3436(12) 0.2569(5) 0.084(3) Uani 0.350(17) 1 d . U P A 2

loop_
_atom_site_aniso_label
_atom_site_aniso_U_11
_atom_site_aniso_U_22
_atom_site_aniso_U_33
_atom_site_aniso_U_23
_atom_site_aniso_U_13
_atom_site_aniso_U_12
O2 0.0204(7) 0.0307(8) 0.0255(7) -0.0015(6) 0.0074(5) -0.0038(6)
O1 0.0324(7) 0.0199(7) 0.0285(7) -0.0025(6) 0.0049(6) -0.0029(6)
F2 0.0869(11) 0.0384(8) 0.0516(8) -0.0120(7) 0.0430(8) -0.0028(7)
F1 0.0483(9) 0.0685(11) 0.0616(9) 0.0007(8) 0.0209(7) 0.0034(8)
N1 0.0221(8) 0.0141(7) 0.0199(7) 0.0012(6) 0.0092(6) 0.0007(6)
N2 0.0176(7) 0.0344(9) 0.0135(7) -0.0048(7) 0.0037(6) 0.0022(6)
F3 0.0637(10) 0.0469(10) 0.1206(16) 0.0206(10) 0.0441(11) 0.0238(8)
F4 0.165(2) 0.0639(12) 0.0677(11) -0.0236(9) 0.0869(13) -0.0384(12)
F5 0.040(2) 0.081(3) 0.065(2) -0.004(2) 0.0219(16) 0.005(2)
F8 0.0363(18) 0.048(3) 0.127(6) -0.003(3) 0.042(3) -0.0134(16)
C15 0.0177(8) 0.0185(9) 0.0160(8) 0.0024(7) 0.0051(7) 0.0022(7)
F6 0.0403(16) 0.0420(19) 0.087(3) -0.0196(18) 0.0306(17) -0.0164(13)
C3 0.0185(9) 0.0196(9) 0.0174(8) -0.0018(7) 0.0044(7) -0.0017(7)
C20 0.0206(9) 0.0192(9) 0.0152(8) 0.0026(7) 0.0034(7) 0.0007(7)
C21 0.0216(9) 0.0163(9) 0.0198(8) 0.0004(7) 0.0047(7) 0.0004(7)
C16 0.0230(9) 0.0185(9) 0.0183(8) 0.0019(7) 0.0050(7) 0.0025(7)
C4 0.0214(9) 0.0171(9) 0.0205(9) -0.0041(7) 0.0060(7) -0.0001(7)
C5 0.0127(8) 0.0300(11) 0.0203(9) -0.0062(8) 0.0042(7) -0.0022(7)
C2 0.0161(8) 0.0196(9) 0.0243(9) -0.0010(7) 0.0052(7) 0.0002(7)
C6 0.0230(9) 0.0185(9) 0.0168(8) -0.0013(7) 0.0043(7) -0.0014(7)
C19 0.0213(9) 0.0229(10) 0.0281(9) 0.0030(8) 0.0080(7) -0.0016(7)
C1 0.0222(9) 0.0136(8) 0.0252(9) 0.0025(7) 0.0094(7) -0.0012(7)
C24 0.0273(10) 0.0156(9) 0.0248(9) 0.0001(7) 0.0089(8) 0.0013(7)
C17 0.0261(10) 0.0222(10) 0.0271(9) -0.0011(8) 0.0091(8) 0.0059(8)
C39 0.0271(10) 0.0324(11) 0.0159(8) 0.0057(8) 0.0066(7) -0.0008(8)
C34 0.0239(9) 0.0255(10) 0.0131(8) 0.0015(7) 0.0046(7) 0.0019(7)
C35 0.0246(10) 0.0294(10) 0.0175(8) 0.0009(8) 0.0055(7) 0.0017(8)
C18 0.0204(9) 0.0307(11) 0.0312(10) 0.0028(8) 0.0111(8) 0.0044(8)
C7 0.0192(9) 0.0257(10) 0.0224(9) -0.0032(8) 0.0066(7) -0.0015(7)
C27 0.0276(10) 0.0359(12) 0.0256(9) -0.0160(9) 0.0085(8) -0.0057(9)
C23 0.0288(10) 0.0263(10) 0.0224(9) -0.0029(8) 0.0040(8) -0.0023(8)
C10 0.0298(10) 0.0239(10) 0.0200(9) 0.0026(7) 0.0147(8) 0.0015(8)
C22 0.0290(10) 0.0179(9) 0.0240(9) 0.0016(8) 0.0060(8) -0.0015(8)
C36 0.0322(11) 0.0310(11) 0.0339(11) -0.0025(9) 0.0139(9) 0.0057(9)
C26 0.0397(11) 0.0190(10) 0.0288(10) 0.0024(8) 0.0116(9) 0.0048(8)
C25 0.0345(11) 0.0200(10) 0.0270(10) -0.0032(8) 0.0099(8) 0.0007(8)
C43 0.0258(10) 0.0426(12) 0.0196(9) 0.0038(8) 0.0101(8) -0.0028(9)
C40 0.0210(9) 0.0372(12) 0.0283(10) -0.0073(9) 0.0081(8) 0.0021(8)
C8 0.0228(9) 0.0340(11) 0.0291(10) 0.0030(9) 0.0134(8) -0.0022(8)
C38 0.0348(11) 0.0287(11) 0.0332(10) 0.0022(9) 0.0116(9) -0.0063(9)
C44 0.0270(10) 0.0409(12) 0.0242(9) 0.0035(9) 0.0079(8) -0.0060(9)
C29 0.0294(10) 0.0524(14) 0.0116(8) -0.0076(9) 0.0023(7) 0.0052(9)
C28 0.0287(11) 0.0526(14) 0.0222(9) -0.0166(10) 0.0060(8) 0.0008(10)
C14 0.0265(10) 0.0480(14) 0.0405(12) 0.0020(10) 0.0199(9) 0.0061(10)
C33 0.0421(12) 0.0295(11) 0.0362(11) -0.0134(9) 0.0149(10) -0.0002(9)
C12 0.0423(12) 0.0378(12) 0.0234(10) -0.0036(9) 0.0154(9) -0.0048(10)
C37 0.0439(13) 0.0244(11) 0.0435(12) -0.0052(9) 0.0160(10) -0.0022(9)
C41 0.0304(11) 0.0408(13) 0.0392(11) -0.0035(10) 0.0193(9) -0.0004(9)
C9 0.0339(11) 0.0361(12) 0.0305(10) 0.0006(9) 0.0186(9) 0.0008(9)
N3 0.0631(16) 0.0555(16) 0.0788(17) -0.0015(13) 0.0366(14) 0.0046(13)
C11 0.0552(14) 0.0297(12) 0.0271(10) 0.0071(9) 0.0207(10) 0.0070(10)
C30 0.0447(13) 0.0615(16) 0.0157(9) 0.0021(10) 0.0103(9) 0.0077(11)
C45 0.0348(12) 0.0692(17) 0.0287(11) 0.0163(11) 0.0133(9) -0.0052(11)
C13 0.0360(12) 0.0435(14) 0.0504(13) -0.0001(11) 0.0223(11) -0.0134(10)
C42 0.0265(11) 0.0613(16) 0.0330(11) -0.0056(11) 0.0047(9) 0.0095(11)
C32 0.0358(12) 0.0549(16) 0.0458(13) -0.0287(12) 0.0142(10) -0.0194(11)
C51A 0.0467(14) 0.0532(17) 0.0520(15) 0.0051(13) 0.0270(12) 0.0153(13)
C31 0.0328(12) 0.0798(19) 0.0175(9) -0.0098(11) -0.0014(8) 0.0128(12)
F7 0.087(4) 0.226(8) 0.066(3) 0.057(4) 0.020(3) 0.023(5)
B1 0.0547(16) 0.0271(13) 0.0427(14) -0.0005(11) 0.0333(13) 0.0016(11)
C50A 0.0511(16) 0.0649(19) 0.0638(18) 0.0070(15) 0.0251(14) 0.0021(14)
B2 0.0347(15) 0.0557(18) 0.0626(18) -0.0150(15) 0.0197(13) -0.0130(13)
F6A 0.080(7) 0.066(5) 0.178(14) -0.061(7) 0.087(9) -0.044(5)
F5A 0.053(5) 0.073(5) 0.216(12) -0.099(7) 0.051(5) -0.022(3)
F8A 0.077(9) 0.086(11) 0.107(9) 0.018(7) 0.063(7) 0.016(6)
F7A 0.068(5) 0.099(6) 0.073(4) -0.035(4) 0.010(3) 0.018(4)

loop_
_atom_type_symbol
_atom_type_description
_atom_type_scat_dispersion_real
_atom_type_scat_dispersion_imag
_atom_type_scat_source
C C 0.0181 0.0091 'International Tables Vol C Tables 4.2.6.8 and 6.1.1.4'
H H 0.0000 0.0000 'International Tables Vol C Tables 4.2.6.8 and 6.1.1.4'
B B 0.0090 0.0039 'International Tables Vol C Tables 4.2.6.8 and 6.1.1.4'
F F 0.0727 0.0534 'International Tables Vol C Tables 4.2.6.8 and 6.1.1.4'
N N 0.0311 0.0180 'International Tables Vol C Tables 4.2.6.8 and 6.1.1.4'
O O 0.0492 0.0322 'International Tables Vol C Tables 4.2.6.8 and 6.1.1.4'

loop_
_geom_angle_atom_site_label_1
_geom_angle_atom_site_label_2
_geom_angle_atom_site_label_3
_geom_angle
C15 N1 C10 123.59(13)
C1 N1 C15 124.43(15)
C1 N1 C10 111.32(14)
C5 N2 C34 124.64(14)
C5 N2 C29 111.24(16)
C34 N2 C29 123.61(15)
C20 C15 N1 119.78(15)
C16 C15 N1 118.08(15)
C16 C15 C20 122.13(16)
C4 C3 C6 106.39(14)
C2 C3 C4 105.37(14)
C2 C3 C6 111.91(14)
C7 C3 C4 112.14(14)
C7 C3 C2 106.98(14)
C7 C3 C6 113.79(15)
C15 C20 C21 126.23(16)
C19 C20 C15 117.09(17)
C19 C20 C21 116.51(16)
C20 C21 H21 108.8
C20 C21 C23 112.68(15)
C20 C21 C22 109.57(15)
C23 C21 H21 108.8
C23 C21 C22 108.02(15)
C22 C21 H21 108.8
C15 C16 C24 126.11(16)
C17 C16 C15 117.26(17)
C17 C16 C24 116.59(16)
O2 C4 C3 121.85(16)
O2 C4 C5 113.52(15)
C5 C4 C3 124.61(15)
N2 C5 C4 124.78(16)
N2 C5 C27 114.61(16)
C27 C5 C4 119.58(17)
O1 C2 C3 121.83(16)
O1 C2 C1 114.59(16)
C1 C2 C3 123.52(15)
C3 C6 H6A 109.5
C3 C6 H6B 109.5
C3 C6 H6C 109.5
H6A C6 H6B 109.5
H6A C6 H6C 109.5
H6B C6 H6C 109.5
C20 C19 H19 119.1
C18 C19 C20 121.82(18)
C18 C19 H19 119.1
N1 C1 C2 125.58(16)
N1 C1 C8 113.88(16)
C8 C1 C2 119.86(15)
C16 C24 H24 108.6
C16 C24 C26 109.91(15)
C16 C24 C25 111.73(15)
C26 C24 H24 108.6
C25 C24 H24 108.6
C25 C24 C26 109.28(16)
C16 C17 H17 119.1
C18 C17 C16 121.73(18)
C18 C17 H17 119.1
C34 C39 C43 126.05(19)
C38 C39 C34 117.07(18)
C38 C39 C43 116.86(18)
C39 C34 N2 118.98(16)
C39 C34 C35 122.03(18)
C35 C34 N2 118.99(16)
C34 C35 C40 126.70(18)
C36 C35 C34 116.98(18)
C36 C35 C40 116.31(17)
C19 C18 C17 119.91(17)
C19 C18 H18 120.0
C17 C18 H18 120.0
C3 C7 H7A 109.5
C3 C7 H7B 109.5
C3 C7 H7C 109.5
H7A C7 H7B 109.5
H7A C7 H7C 109.5
H7B C7 H7C 109.5
C5 C27 C28 100.65(17)
C5 C27 C33 112.63(16)
C5 C27 C32 109.86(16)
C28 C27 C32 112.71(18)
C33 C27 C28 112.41(17)
C33 C27 C32 108.5(2)
C21 C23 H23A 109.5
C21 C23 H23B 109.5
C21 C23 H23C 109.5
H23A C23 H23B 109.5
H23A C23 H23C 109.5
H23B C23 H23C 109.5
C12 C10 N1 112.13(15)
C12 C10 C9 111.85(17)
C9 C10 N1 100.47(14)
C11 C10 N1 108.58(15)
C11 C10 C12 108.58(17)
C11 C10 C9 115.06(17)
C21 C22 H22A 109.5
C21 C22 H22B 109.5
C21 C22 H22C 109.5
H22A C22 H22B 109.5
H22A C22 H22C 109.5
H22B C22 H22C 109.5
C35 C36 H36 119.0
C37 C36 C35 122.1(2)
C37 C36 H36 119.0
C24 C26 H26A 109.5
C24 C26 H26B 109.5
C24 C26 H26C 109.5
H26A C26 H26B 109.5
H26A C26 H26C 109.5
H26B C26 H26C 109.5
C24 C25 H25A 109.5
C24 C25 H25B 109.5
C24 C25 H25C 109.5
H25A C25 H25B 109.5
H25A C25 H25C 109.5
H25B C25 H25C 109.5
C39 C43 H43 109.2
C39 C43 C44 111.70(16)
C39 C43 C45 110.69(18)
C44 C43 H43 109.2
C44 C43 C45 106.87(17)
C45 C43 H43 109.2
C35 C40 H40 108.8
C35 C40 C41 111.99(16)
C35 C40 C42 110.04(18)
C41 C40 H40 108.8
C41 C40 C42 108.40(17)
C42 C40 H40 108.8
C1 C8 C14 112.62(16)
C1 C8 C9 101.09(15)
C1 C8 C13 109.59(17)
C14 C8 C9 110.76(18)
C14 C8 C13 108.89(18)
C13 C8 C9 113.80(18)
C39 C38 H38 118.9
C37 C38 C39 122.2(2)
C37 C38 H38 118.9
C43 C44 H44A 109.5
C43 C44 H44B 109.5
C43 C44 H44C 109.5
H44A C44 H44B 109.5
H44A C44 H44C 109.5
H44B C44 H44C 109.5
C28 C29 N2 100.09(16)
C30 C29 N2 112.70(17)
C30 C29 C28 113.27(18)
C30 C29 C31 108.7(2)
C31 C29 N2 107.15(15)
C31 C29 C28 114.6(2)
C27 C28 H28A 109.9
C27 C28 H28B 109.9
C29 C28 C27 108.80(16)
C29 C28 H28A 109.9
C29 C28 H28B 109.9
H28A C28 H28B 108.3
C8 C14 H14A 109.5
C8 C14 H14B 109.5
C8 C14 H14C 109.5
H14A C14 H14B 109.5
H14A C14 H14C 109.5
H14B C14 H14C 109.5
C27 C33 H33A 109.5
C27 C33 H33B 109.5
C27 C33 H33C 109.5
H33A C33 H33B 109.5
H33A C33 H33C 109.5
H33B C33 H33C 109.5
C10 C12 H12A 109.5
C10 C12 H12B 109.5
C10 C12 H12C 109.5
H12A C12 H12B 109.5
H12A C12 H12C 109.5
H12B C12 H12C 109.5
C36 C37 H37 120.2
C38 C37 C36 119.6(2)
C38 C37 H37 120.2
C40 C41 H41A 109.5
C40 C41 H41B 109.5
C40 C41 H41C 109.5
H41A C41 H41B 109.5
H41A C41 H41C 109.5
H41B C41 H41C 109.5
C10 C9 C8 107.14(15)
C10 C9 H9A 110.3
C10 C9 H9B 110.3
C8 C9 H9A 110.3
C8 C9 H9B 110.3
H9A C9 H9B 108.5
C10 C11 H11A 109.5
C10 C11 H11B 109.5
C10 C11 H11C 109.5
H11A C11 H11B 109.5
H11A C11 H11C 109.5
H11B C11 H11C 109.5
C29 C30 H30A 109.5
C29 C30 H30B 109.5
C29 C30 H30C 109.5
H30A C30 H30B 109.5
H30A C30 H30C 109.5
H30B C30 H30C 109.5
C43 C45 H45A 109.5
C43 C45 H45B 109.5
C43 C45 H45C 109.5
H45A C45 H45B 109.5
H45A C45 H45C 109.5
H45B C45 H45C 109.5
C8 C13 H13A 109.5
C8 C13 H13B 109.5
C8 C13 H13C 109.5
H13A C13 H13B 109.5
H13A C13 H13C 109.5
H13B C13 H13C 109.5
C40 C42 H42A 109.5
C40 C42 H42B 109.5
C40 C42 H42C 109.5
H42A C42 H42B 109.5
H42A C42 H42C 109.5
H42B C42 H42C 109.5
C27 C32 H32A 109.5
C27 C32 H32B 109.5
C27 C32 H32C 109.5
H32A C32 H32B 109.5
H32A C32 H32C 109.5
H32B C32 H32C 109.5
N3 C51A C50A 179.1(3)
C29 C31 H31A 109.5
C29 C31 H31B 109.5
C29 C31 H31C 109.5
H31A C31 H31B 109.5
H31A C31 H31C 109.5
H31B C31 H31C 109.5
F2 B1 F3 109.5(2)
F1 B1 F2 109.17(19)
F1 B1 F3 106.7(2)
F4 B1 F2 110.3(2)
F4 B1 F1 112.5(2)
F4 B1 F3 108.6(2)
C51A C50A H50A 109.5
C51A C50A H50B 109.5
C51A C50A H50C 109.5
H50A C50A H50B 109.5
H50A C50A H50C 109.5
H50B C50A H50C 109.5
F8 B2 F5 110.9(6)
F8 B2 F6 108.7(4)
F6 B2 F5 100.2(4)
F7 B2 F5 110.5(4)
F7 B2 F8 113.4(6)
F7 B2 F6 112.4(5)
F6A B2 F8A 105.3(8)
F5A B2 F6A 126.9(9)
F5A B2 F8A 113.7(12)
F5A B2 F7A 104.6(7)
F7A B2 F6A 101.4(9)
F7A B2 F8A 101.3(9)

loop_
_geom_bond_atom_site_label_1
_geom_bond_atom_site_label_2
_geom_bond_distance
O2 C4 1.207(2)
O1 C2 1.203(2)
F2 B1 1.381(3)
F1 B1 1.381(3)
N1 C15 1.478(2)
N1 C1 1.289(2)
N1 C10 1.568(2)
N2 C5 1.287(3)
N2 C34 1.476(2)
N2 C29 1.569(2)
F3 B1 1.386(3)
F4 B1 1.362(3)
F5 B2 1.370(7)
F8 B2 1.363(9)
C15 C20 1.413(3)
C15 C16 1.412(3)
F6 B2 1.369(5)
C3 C4 1.539(2)
C3 C2 1.539(3)
C3 C6 1.540(2)
C3 C7 1.534(2)
C20 C21 1.521(3)
C20 C19 1.398(3)
C21 H21 1.0000
C21 C23 1.538(2)
C21 C22 1.542(2)
C16 C24 1.523(3)
C16 C17 1.396(3)
C4 C5 1.527(2)
C5 C27 1.521(3)
C2 C1 1.529(2)
C6 H6A 0.9800
C6 H6B 0.9800
C6 H6C 0.9800
C19 H19 0.9500
C19 C18 1.378(3)
C1 C8 1.516(2)
C24 H24 1.0000
C24 C26 1.542(3)
C24 C25 1.535(3)
C17 H17 0.9500
C17 C18 1.380(3)
C39 C34 1.412(3)
C39 C43 1.527(3)
C39 C38 1.393(3)
C34 C35 1.414(3)
C35 C36 1.396(3)
C35 C40 1.525(3)
C18 H18 0.9500
C7 H7A 0.9800
C7 H7B 0.9800
C7 H7C 0.9800
C27 C28 1.534(3)
C27 C33 1.532(3)
C27 C32 1.547(3)
C23 H23A 0.9800
C23 H23B 0.9800
C23 H23C 0.9800
C10 C12 1.522(3)
C10 C9 1.529(3)
C10 C11 1.513(3)
C22 H22A 0.9800
C22 H22B 0.9800
C22 H22C 0.9800
C36 H36 0.9500
C36 C37 1.375(3)
C26 H26A 0.9800
C26 H26B 0.9800
C26 H26C 0.9800
C25 H25A 0.9800
C25 H25B 0.9800
C25 H25C 0.9800
C43 H43 1.0000
C43 C44 1.538(3)
C43 C45 1.542(3)
C40 H40 1.0000
C40 C41 1.537(3)
C40 C42 1.540(3)
C8 C14 1.530(3)
C8 C9 1.546(3)
C8 C13 1.536(3)
C38 H38 0.9500
C38 C37 1.375(3)
C44 H44A 0.9800
C44 H44B 0.9800
C44 H44C 0.9800
C29 C28 1.531(3)
C29 C30 1.511(3)
C29 C31 1.523(3)
C28 H28A 0.9900
C28 H28B 0.9900
C14 H14A 0.9800
C14 H14B 0.9800
C14 H14C 0.9800
C33 H33A 0.9800
C33 H33B 0.9800
C33 H33C 0.9800
C12 H12A 0.9800
C12 H12B 0.9800
C12 H12C 0.9800
C37 H37 0.9500
C41 H41A 0.9800
C41 H41B 0.9800
C41 H41C 0.9800
C9 H9A 0.9900
C9 H9B 0.9900
N3 C51A 1.135(4)
C11 H11A 0.9800
C11 H11B 0.9800
C11 H11C 0.9800
C30 H30A 0.9800
C30 H30B 0.9800
C30 H30C 0.9800
C45 H45A 0.9800
C45 H45B 0.9800
C45 H45C 0.9800
C13 H13A 0.9800
C13 H13B 0.9800
C13 H13C 0.9800
C42 H42A 0.9800
C42 H42B 0.9800
C42 H42C 0.9800
C32 H32A 0.9800
C32 H32B 0.9800
C32 H32C 0.9800
C51A C50A 1.456(4)
C31 H31A 0.9800
C31 H31B 0.9800
C31 H31C 0.9800
F7 B2 1.338(7)
C50A H50A 0.9800
C50A H50B 0.9800
C50A H50C 0.9800
B2 F6A 1.405(11)
B2 F5A 1.389(14)
B2 F8A 1.421(18)
B2 F7A 1.393(10)
